data_4309437
loop_
_publ_author_name
'Louise Natrajan'
'Marinella Mazzanti'
'Jean-Philippe Bezombes'
'Jacques P\'ecaut'

_publ_section_title
;
Practical Synthetic Routes to Solvates of U(OTf)3: X-ray Crystal Structure
of [U(OTf)3(MeCN)3]n, a Unique U(III) Coordination Polymer
;
_journal_name_full 'Inorganic Chemistry'
_journal_page_first 6115
_journal_page_last 6121
_journal_paper_doi 10.1021/ic0505652
_journal_volume 44
_journal_year 2005
_chemical_formula_sum 'C28 H26 F9 N5 O10 S3 U'
_chemical_formula_weight 1097.75
_chemical_name_systematic
; 
 ? 
;
_space_group_IT_number 14
_symmetry_cell_setting monoclinic
_symmetry_space_group_name_Hall '-P 2ybc'
_symmetry_space_group_name_H-M 'P 1 21/c 1'
_atom_sites_solution_hydrogens geom
_atom_sites_solution_primary direct
_atom_sites_solution_secondary difmap
_audit_creation_method SHELXL-97
_cell_angle_alpha 90.00
_cell_angle_beta 94.580(2)
_cell_angle_gamma 90.00
_cell_formula_units_Z 4
_cell_length_a 20.3563(17)
_cell_length_b 11.6181(10)
_cell_length_c 16.2844(14)
_cell_measurement_temperature 193(2)
_cell_volume 3839.0(6)
_computing_cell_refinement 'Bruker SMART'
_computing_data_collection 'Bruker SMART'
_computing_data_reduction 'Bruker SHELXTL'
_computing_molecular_graphics 'Bruker SHELXTL'
_computing_publication_material 'Bruker SHELXTL'
_computing_structure_refinement 'SHELXL-97 (Sheldrick, 1997)'
_computing_structure_solution 'SHELXS-97 (Sheldrick, 1990)'
_diffrn_ambient_temperature 193(2)
_diffrn_measured_fraction_theta_full 0.903
_diffrn_measured_fraction_theta_max 0.903
_diffrn_measurement_device_type 'CCD area detector'
_diffrn_measurement_method 'phi and omega scans'
_diffrn_radiation_monochromator graphite
_diffrn_radiation_source 'fine-focus sealed tube'
_diffrn_radiation_type MoK\a
_diffrn_radiation_wavelength 0.71073
_diffrn_reflns_av_R_equivalents 0.0321
_diffrn_reflns_av_sigmaI/netI 0.0410
_diffrn_reflns_limit_h_max 26
_diffrn_reflns_limit_h_min -27
_diffrn_reflns_limit_k_max 15
_diffrn_reflns_limit_k_min -14
_diffrn_reflns_limit_l_max 15
_diffrn_reflns_limit_l_min -22
_diffrn_reflns_number 24152
_diffrn_reflns_theta_full 29.03
_diffrn_reflns_theta_max 29.03
_diffrn_reflns_theta_min 2.01
_exptl_absorpt_coefficient_mu 4.493
_exptl_absorpt_correction_type none
_exptl_crystal_density_diffrn 1.899
_exptl_crystal_density_method 'not measured'
_exptl_crystal_F_000 2120
_exptl_crystal_size_max 0.5
_exptl_crystal_size_mid 0.5
_exptl_crystal_size_min 0.5
_refine_diff_density_max 1.895
_refine_diff_density_min -1.457
_refine_diff_density_rms 0.114
_refine_ls_extinction_method none
_refine_ls_goodness_of_fit_ref 0.987
_refine_ls_hydrogen_treatment mixed
_refine_ls_matrix_type full
_refine_ls_number_parameters 585
_refine_ls_number_reflns 9232
_refine_ls_number_restraints 0
_refine_ls_restrained_S_all 0.987
_refine_ls_R_factor_all 0.0440
_refine_ls_R_factor_gt 0.0285
_refine_ls_shift/su_max 0.001
_refine_ls_shift/su_mean 0.000
_refine_ls_structure_factor_coef Fsqd
_refine_ls_weighting_details 'calc w=1/[\s^2^(Fo^2^)+(0.0415P)^2^+0.0000P] where P=(Fo^2^+2Fc^2^)/3'
_refine_ls_weighting_scheme calc
_refine_ls_wR_factor_gt 0.0667
_refine_ls_wR_factor_ref 0.0700
_reflns_number_gt 7209
_reflns_number_total 9232
_reflns_threshold_expression >2sigma(I)
_cod_data_source_file ic0505652si20050412_092311_1.cif
_cod_data_source_block struc_[U(OTf)3(OH)(py)4]_(1).Py
_cod_depositor_comments
;
The following automatic conversions were performed:
'_symmetry_cell_setting' value 'Monoclinic' changed to 'monoclinic'
according to '/home/saulius/struct/CIF-dictionaries/cif_core.dic'
dictionary named 'cif_core.dic' version 2.4.1 from 2010-06-29.

Automatic conversion script
Id: cif_fix_enum 1527 2010-12-29 10:47:43Z saulius 
;
_cod_database_code 4309437

loop_
_symmetry_equiv_pos_as_xyz
'x, y, z'
'-x, y+1/2, -z+1/2'
'-x, -y, -z'
'x, -y-1/2, z-1/2'

loop_
_atom_site_label
_atom_site_type_symbol
_atom_site_fract_x
_atom_site_fract_y
_atom_site_fract_z
_atom_site_U_iso_or_equiv
_atom_site_adp_type
_atom_site_occupancy
_atom_site_symmetry_multiplicity
_atom_site_calc_flag
_atom_site_refinement_flags
_atom_site_disorder_assembly
_atom_site_disorder_group
U U 0.744494(6) 0.647341(10) 0.319562(8) 0.01996(5) Uani 1 1 d . . .
S1 S 0.68468(5) 0.52461(8) 0.51303(6) 0.0313(2) Uani 1 1 d . . .
F1S1 F 0.58426(13) 0.4475(3) 0.58407(18) 0.0790(10) Uani 1 1 d . . .
F2S1 F 0.55971(12) 0.5694(3) 0.48667(19) 0.0683(9) Uani 1 1 d . . .
F3S1 F 0.58604(15) 0.3964(3) 0.4574(2) 0.0706(9) Uani 1 1 d . . .
O1S1 O 0.68943(11) 0.5600(2) 0.42645(15) 0.0275(5) Uani 1 1 d . . .
O2S1 O 0.72116(15) 0.4227(3) 0.5330(2) 0.0523(8) Uani 1 1 d . . .
O3S1 O 0.68994(17) 0.6167(3) 0.5702(2) 0.0566(9) Uani 1 1 d . . .
C1S C 0.5990(2) 0.4810(5) 0.5101(3) 0.0479(12) Uani 1 1 d . . .
S2 S 0.66328(4) 0.92686(8) 0.37677(7) 0.0310(2) Uani 1 1 d . . .
F1S2 F 0.6145(2) 0.8428(3) 0.5063(3) 0.1079(15) Uani 1 1 d . . .
F2S2 F 0.55201(16) 0.8244(3) 0.3951(3) 0.0971(13) Uani 1 1 d . . .
F3S2 F 0.56226(17) 0.9878(3) 0.4538(2) 0.0957(12) Uani 1 1 d . . .
O1S2 O 0.69205(12) 0.8118(2) 0.36598(17) 0.0307(6) Uani 1 1 d . . .
O2S2 O 0.70501(15) 0.9984(2) 0.4289(2) 0.0571(10) Uani 1 1 d . . .
O3S2 O 0.63529(13) 0.9740(2) 0.30162(19) 0.0433(7) Uani 1 1 d . . .
C2S C 0.5934(3) 0.8918(5) 0.4363(4) 0.0614(14) Uani 1 1 d . . .
S3 S 0.91030(4) 0.51141(8) 0.28786(7) 0.0316(2) Uani 1 1 d . . .
F1S3 F 0.85366(15) 0.3329(3) 0.2182(2) 0.0689(9) Uani 1 1 d . . .
F2S3 F 0.87766(15) 0.3142(2) 0.3464(2) 0.0678(9) Uani 1 1 d . . .
F3S3 F 0.95441(12) 0.3060(2) 0.2635(2) 0.0593(8) Uani 1 1 d . . .
O1S3 O 0.84385(11) 0.5500(2) 0.30694(17) 0.0323(6) Uani 1 1 d . . .
O2S3 O 0.95791(14) 0.5238(3) 0.3568(2) 0.0585(10) Uani 1 1 d . . .
O3S3 O 0.92843(15) 0.5486(3) 0.2103(2) 0.0575(9) Uani 1 1 d . . .
C3S C 0.8986(2) 0.3579(4) 0.2789(3) 0.0413(10) Uani 1 1 d . . .
O1 O 0.74316(10) 0.67171(19) 0.19535(13) 0.0177(5) Uani 1 1 d . . .
N1 N 0.82277(15) 0.8195(3) 0.2953(2) 0.0296(7) Uani 1 1 d . . .
C1 C 0.7984(2) 0.9024(3) 0.2445(3) 0.0343(9) Uani 1 1 d . . .
H1 H 0.7596(18) 0.891(3) 0.222(3) 0.027(10) Uiso 1 1 d . . .
C2 C 0.8333(2) 0.9999(4) 0.2259(3) 0.0407(11) Uani 1 1 d . . .
H2 H 0.8192(17) 1.051(3) 0.187(2) 0.029(10) Uiso 1 1 d . . .
C3 C 0.8968(2) 1.0116(4) 0.2605(3) 0.0434(11) Uani 1 1 d . . .
H3 H 0.920(2) 1.075(4) 0.249(3) 0.057(14) Uiso 1 1 d . . .
C4 C 0.9234(2) 0.9262(4) 0.3125(3) 0.0370(10) Uani 1 1 d . . .
H4 H 0.968(2) 0.930(4) 0.341(3) 0.057(13) Uiso 1 1 d . . .
C5 C 0.88500(18) 0.8321(3) 0.3288(3) 0.0318(9) Uani 1 1 d . . .
H5 H 0.9031(17) 0.760(3) 0.364(2) 0.028(10) Uiso 1 1 d . . .
N2 N 0.81440(14) 0.6782(3) 0.45883(19) 0.0275(7) Uani 1 1 d . . .
C6 C 0.81230(18) 0.7784(3) 0.5002(3) 0.0323(9) Uani 1 1 d . . .
H6 H 0.784(2) 0.839(3) 0.464(3) 0.036(11) Uiso 1 1 d . . .
C7 C 0.85433(19) 0.8038(4) 0.5676(3) 0.0350(9) Uani 1 1 d . . .
H7 H 0.8549(18) 0.870(3) 0.595(3) 0.028(11) Uiso 1 1 d . . .
C8 C 0.9002(2) 0.7236(4) 0.5960(3) 0.0398(10) Uani 1 1 d . . .
H8 H 0.9284(19) 0.737(3) 0.636(3) 0.035(11) Uiso 1 1 d . . .
C9 C 0.9018(2) 0.6196(4) 0.5567(3) 0.0424(11) Uani 1 1 d . . .
H9 H 0.933(2) 0.549(4) 0.578(3) 0.061(14) Uiso 1 1 d . . .
C10 C 0.8579(2) 0.5994(4) 0.4891(3) 0.0346(9) Uani 1 1 d . . .
H10 H 0.8587(18) 0.520(3) 0.464(3) 0.035(11) Uiso 1 1 d . . .
N3 N 0.62142(14) 0.6464(3) 0.25956(19) 0.0274(7) Uani 1 1 d . . .
C11 C 0.57517(18) 0.5741(4) 0.2822(3) 0.0363(9) Uani 1 1 d . . .
H11 H 0.592(2) 0.504(4) 0.320(3) 0.049(13) Uiso 1 1 d . . .
C12 C 0.5099(2) 0.5804(5) 0.2525(3) 0.0469(12) Uani 1 1 d . . .
H12 H 0.479(3) 0.514(5) 0.266(4) 0.085(18) Uiso 1 1 d . . .
C13 C 0.4908(2) 0.6656(4) 0.1969(3) 0.0473(12) Uani 1 1 d . . .
H13 H 0.442(2) 0.668(3) 0.175(3) 0.044(12) Uiso 1 1 d . . .
C14 C 0.5379(2) 0.7396(4) 0.1717(3) 0.0445(11) Uani 1 1 d . . .
H14 H 0.533(2) 0.799(4) 0.144(3) 0.048(14) Uiso 1 1 d . . .
C15 C 0.6023(2) 0.7275(4) 0.2037(3) 0.0352(10) Uani 1 1 d . . .
H15 H 0.6312(19) 0.769(4) 0.194(3) 0.036(12) Uiso 1 1 d . . .
N4 N 0.71615(14) 0.4421(3) 0.2678(2) 0.0280(7) Uani 1 1 d . . .
C16 C 0.6978(2) 0.4216(4) 0.1888(3) 0.0402(10) Uani 1 1 d . . .
H16 H 0.6937(16) 0.488(3) 0.158(2) 0.019(9) Uiso 1 1 d . . .
C17 C 0.6831(3) 0.3118(5) 0.1595(3) 0.0536(13) Uani 1 1 d . . .
H17 H 0.674(3) 0.312(5) 0.102(4) 0.084(19) Uiso 1 1 d . . .
C18 C 0.6881(2) 0.2203(4) 0.2133(3) 0.0527(13) Uani 1 1 d . . .
H18 H 0.678(3) 0.146(4) 0.201(4) 0.073(18) Uiso 1 1 d . . .
C19 C 0.7078(2) 0.2400(4) 0.2943(3) 0.0436(11) Uani 1 1 d . . .
H19 H 0.714(2) 0.183(4) 0.334(3) 0.047(13) Uiso 1 1 d . . .
C20 C 0.7212(2) 0.3515(3) 0.3193(3) 0.0350(9) Uani 1 1 d . . .
H20 H 0.7335(19) 0.367(3) 0.371(3) 0.032(11) Uiso 1 1 d . . .
N5 N 0.9639(2) 0.3306(4) 0.0263(4) 0.0784(15) Uani 1 1 d . . .
C21 C 0.9208(3) 0.4087(5) -0.0024(4) 0.0689(16) Uani 1 1 d . . .
H21 H 0.9371 0.4807 -0.0195 0.083 Uiso 1 1 calc R . .
C22 C 0.8562(3) 0.3922(5) -0.0086(4) 0.083(2) Uani 1 1 d . . .
H22 H 0.8279 0.4522 -0.0294 0.099 Uiso 1 1 calc R . .
C23 C 0.8307(3) 0.2940(7) 0.0136(4) 0.078(2) Uani 1 1 d . . .
H23 H 0.7844 0.2824 0.0087 0.093 Uiso 1 1 calc R . .
C24 C 0.8730(3) 0.2076(5) 0.0443(3) 0.0702(18) Uani 1 1 d . . .
H24 H 0.8565 0.1359 0.0616 0.084 Uiso 1 1 calc R . .
C25 C 0.9381(3) 0.2294(5) 0.0486(4) 0.0729(17) Uani 1 1 d . . .
H25 H 0.9675 0.1703 0.0684 0.087 Uiso 1 1 calc R . .

loop_
_atom_site_aniso_label
_atom_site_aniso_U_11
_atom_site_aniso_U_22
_atom_site_aniso_U_33
_atom_site_aniso_U_23
_atom_site_aniso_U_13
_atom_site_aniso_U_12
U 0.02099(7) 0.01902(7) 0.01930(7) 0.00161(6) -0.00200(5) -0.00100(5)
S1 0.0329(5) 0.0384(5) 0.0222(5) 0.0042(4) 0.0004(4) -0.0013(4)
F1S1 0.0551(17) 0.140(3) 0.0430(18) 0.036(2) 0.0108(14) -0.0192(19)
F2S1 0.0351(14) 0.101(2) 0.069(2) 0.0223(19) 0.0032(13) 0.0120(15)
F3S1 0.076(2) 0.0693(19) 0.067(2) -0.0004(17) 0.0037(17) -0.0430(16)
O1S1 0.0325(13) 0.0297(13) 0.0202(13) 0.0017(11) 0.0015(11) -0.0045(11)
O2S1 0.0529(18) 0.0527(19) 0.052(2) 0.0245(17) 0.0048(15) 0.0138(15)
O3S1 0.070(2) 0.069(2) 0.0304(18) -0.0185(16) 0.0037(16) -0.0058(18)
C1S 0.039(2) 0.071(3) 0.034(3) 0.017(2) 0.002(2) -0.008(2)
S2 0.0290(4) 0.0235(4) 0.0399(6) 0.0009(4) -0.0020(4) 0.0052(4)
F1S2 0.129(3) 0.124(3) 0.078(3) 0.046(2) 0.055(3) 0.045(3)
F2S2 0.0538(19) 0.100(3) 0.143(4) -0.005(3) 0.038(2) -0.0264(18)
F3S2 0.101(3) 0.089(2) 0.105(3) 0.007(2) 0.058(2) 0.049(2)
O1S2 0.0310(13) 0.0213(12) 0.0391(17) -0.0009(12) -0.0019(12) 0.0038(10)
O2S2 0.0604(19) 0.0303(16) 0.076(3) -0.0140(16) -0.0240(18) 0.0032(14)
O3S2 0.0429(16) 0.0398(16) 0.0462(19) 0.0116(14) -0.0029(14) 0.0111(13)
C2S 0.067(3) 0.060(3) 0.062(4) 0.011(3) 0.027(3) 0.021(3)
S3 0.0285(4) 0.0283(5) 0.0376(6) 0.0022(4) 0.0006(4) 0.0063(4)
F1S3 0.0562(17) 0.072(2) 0.077(2) -0.0389(17) -0.0028(16) -0.0019(14)
F2S3 0.085(2) 0.0469(16) 0.075(2) 0.0242(16) 0.0264(18) 0.0019(15)
F3S3 0.0453(14) 0.0362(13) 0.098(2) -0.0057(15) 0.0154(15) 0.0127(12)
O1S3 0.0288(12) 0.0328(14) 0.0344(16) -0.0034(12) -0.0028(11) 0.0048(11)
O2S3 0.0385(16) 0.066(2) 0.067(2) -0.0226(18) -0.0195(16) 0.0102(15)
O3S3 0.0553(19) 0.060(2) 0.060(2) 0.0337(18) 0.0227(17) 0.0219(16)
C3S 0.037(2) 0.039(2) 0.049(3) -0.002(2) 0.008(2) 0.0029(18)
O1 0.0191(11) 0.0241(12) 0.0098(11) 0.0053(9) 0.0005(9) -0.0049(8)
N1 0.0265(15) 0.0288(16) 0.0334(19) 0.0036(14) 0.0017(14) -0.0026(12)
C1 0.030(2) 0.031(2) 0.042(3) 0.0083(19) 0.0014(19) 0.0003(17)
C2 0.048(2) 0.029(2) 0.047(3) 0.013(2) 0.015(2) 0.0026(18)
C3 0.048(3) 0.029(2) 0.055(3) -0.003(2) 0.019(2) -0.0137(19)
C4 0.031(2) 0.035(2) 0.045(3) -0.007(2) 0.0050(19) -0.0076(17)
C5 0.0237(17) 0.036(2) 0.036(2) -0.0006(18) 0.0023(16) -0.0022(15)
N2 0.0250(15) 0.0327(16) 0.0243(17) -0.0011(14) -0.0013(13) -0.0029(12)
C6 0.0323(19) 0.032(2) 0.031(2) -0.0013(18) -0.0043(17) 0.0032(16)
C7 0.039(2) 0.031(2) 0.034(2) -0.0088(19) -0.0009(18) -0.0035(17)
C8 0.042(2) 0.048(3) 0.026(2) 0.000(2) -0.0149(19) -0.0005(19)
C9 0.052(3) 0.044(2) 0.029(2) 0.006(2) -0.011(2) 0.010(2)
C10 0.048(2) 0.031(2) 0.025(2) 0.0033(18) -0.0009(18) 0.0022(18)
N3 0.0244(14) 0.0335(17) 0.0235(16) 0.0019(14) -0.0034(12) -0.0052(13)
C11 0.0304(19) 0.049(3) 0.029(2) 0.004(2) -0.0017(17) -0.0103(18)
C12 0.032(2) 0.067(3) 0.040(3) 0.005(2) -0.004(2) -0.018(2)
C13 0.030(2) 0.064(3) 0.046(3) -0.002(2) -0.012(2) -0.004(2)
C14 0.040(2) 0.045(3) 0.046(3) 0.010(2) -0.014(2) 0.002(2)
C15 0.034(2) 0.034(2) 0.037(3) 0.0049(19) -0.0044(19) -0.0045(18)
N4 0.0311(15) 0.0246(15) 0.0279(17) -0.0050(14) 0.0008(13) -0.0040(13)
C16 0.050(2) 0.039(3) 0.030(2) -0.007(2) -0.002(2) -0.002(2)
C17 0.062(3) 0.054(3) 0.043(3) -0.022(3) -0.005(3) -0.011(2)
C18 0.064(3) 0.033(2) 0.061(4) -0.019(2) 0.000(3) -0.010(2)
C19 0.051(3) 0.023(2) 0.057(3) -0.004(2) 0.006(2) -0.0019(18)
C20 0.041(2) 0.029(2) 0.035(2) -0.006(2) 0.0017(19) -0.0022(17)
N5 0.054(3) 0.081(4) 0.099(4) 0.016(3) -0.004(3) -0.005(2)
C21 0.070(4) 0.054(3) 0.079(4) 0.016(3) -0.012(3) -0.015(3)
C22 0.081(4) 0.063(4) 0.097(5) -0.029(4) -0.036(4) 0.025(3)
C23 0.051(3) 0.108(5) 0.075(5) -0.052(4) 0.015(3) -0.019(4)
C24 0.100(5) 0.070(4) 0.041(3) -0.001(3) 0.012(3) -0.050(4)
C25 0.091(4) 0.058(3) 0.065(4) 0.017(3) -0.024(3) 0.018(3)

loop_
_atom_type_symbol
_atom_type_description
_atom_type_scat_dispersion_real
_atom_type_scat_dispersion_imag
_atom_type_scat_source
C C 0.0033 0.0016 'International Tables Vol C Tables 4.2.6.8 and 6.1.1.4'
H H 0.0000 0.0000 'International Tables Vol C Tables 4.2.6.8 and 6.1.1.4'
N N 0.0061 0.0033 'International Tables Vol C Tables 4.2.6.8 and 6.1.1.4'
O O 0.0106 0.0060 'International Tables Vol C Tables 4.2.6.8 and 6.1.1.4'
F F 0.0171 0.0103 'International Tables Vol C Tables 4.2.6.8 and 6.1.1.4'
S S 0.1246 0.1234 'International Tables Vol C Tables 4.2.6.8 and 6.1.1.4'
U U -9.6767 9.6646 'International Tables Vol C Tables 4.2.6.8 and 6.1.1.4'

loop_
_geom_angle_atom_site_label_1
_geom_angle_atom_site_label_2
_geom_angle_atom_site_label_3
_geom_angle
_geom_angle_site_symmetry_1
_geom_angle_site_symmetry_3
_geom_angle_publ_flag
O1 U O1S3 85.59(9) . . ?
O1 U O1S2 103.67(9) . . ?
O1S3 U O1S2 147.29(9) . . ?
O1 U O1S1 144.79(8) . . ?
O1S3 U O1S1 108.66(9) . . ?
O1S2 U O1S1 81.85(9) . . ?
O1 U N4 79.58(9) . . ?
O1S3 U N4 72.36(9) . . ?
O1S2 U N4 139.78(9) . . ?
O1S1 U N4 74.80(9) . . ?
O1 U N2 143.83(9) . . ?
O1S3 U N2 74.16(9) . . ?
O1S2 U N2 80.68(9) . . ?
O1S1 U N2 71.18(9) . . ?
N4 U N2 120.31(10) . . ?
O1 U N1 72.72(9) . . ?
O1S3 U N1 79.30(9) . . ?
O1S2 U N1 73.93(10) . . ?
O1S1 U N1 140.35(9) . . ?
N4 U N1 141.55(10) . . ?
N2 U N1 74.23(10) . . ?
O1 U N3 72.17(9) . . ?
O1S3 U N3 140.70(9) . . ?
O1S2 U N3 71.12(9) . . ?
O1S1 U N3 77.15(9) . . ?
N4 U N3 72.02(9) . . ?
N2 U N3 140.04(10) . . ?
N1 U N3 121.70(9) . . ?
O3S1 S1 O2S1 117.9(2) . . ?
O3S1 S1 O1S1 114.18(18) . . ?
O2S1 S1 O1S1 112.10(18) . . ?
O3S1 S1 C1S 104.5(2) . . ?
O2S1 S1 C1S 104.9(2) . . ?
O1S1 S1 C1S 100.89(18) . . ?
S1 O1S1 U 152.73(14) . . ?
F3S1 C1S F1S1 109.0(4) . . ?
F3S1 C1S F2S1 107.6(4) . . ?
F1S1 C1S F2S1 108.2(4) . . ?
F3S1 C1S S1 111.5(3) . . ?
F1S1 C1S S1 110.2(3) . . ?
F2S1 C1S S1 110.1(3) . . ?
O3S2 S2 O2S2 117.98(19) . . ?
O3S2 S2 O1S2 112.53(17) . . ?
O2S2 S2 O1S2 112.16(16) . . ?
O3S2 S2 C2S 105.5(2) . . ?
O2S2 S2 C2S 105.5(3) . . ?
O1S2 S2 C2S 101.2(2) . . ?
S2 O1S2 U 166.54(18) . . ?
F2S2 C2S F1S2 110.0(5) . . ?
F2S2 C2S F3S2 108.5(5) . . ?
F1S2 C2S F3S2 107.9(5) . . ?
F2S2 C2S S2 111.1(4) . . ?
F1S2 C2S S2 109.9(4) . . ?
F3S2 C2S S2 109.4(4) . . ?
O3S3 S3 O2S3 117.5(2) . . ?
O3S3 S3 O1S3 113.79(17) . . ?
O2S3 S3 O1S3 112.19(18) . . ?
O3S3 S3 C3S 105.8(2) . . ?
O2S3 S3 C3S 103.9(2) . . ?
O1S3 S3 C3S 101.50(18) . . ?
S3 O1S3 U 167.06(17) . . ?
F2S3 C3S F1S3 106.8(4) . . ?
F2S3 C3S F3S3 108.8(4) . . ?
F1S3 C3S F3S3 108.1(4) . . ?
F2S3 C3S S3 111.3(3) . . ?
F1S3 C3S S3 110.9(3) . . ?
F3S3 C3S S3 110.7(3) . . ?
C1 N1 C5 117.6(3) . . ?
C1 N1 U 116.4(2) . . ?
C5 N1 U 126.1(3) . . ?
N1 C1 C2 123.5(4) . . ?
C3 C2 C1 118.3(4) . . ?
C2 C3 C4 119.2(4) . . ?
C5 C4 C3 119.0(4) . . ?
N1 C5 C4 122.4(4) . . ?
C10 N2 C6 116.9(3) . . ?
C10 N2 U 121.7(3) . . ?
C6 N2 U 121.2(2) . . ?
N2 C6 C7 123.0(4) . . ?
C6 C7 C8 119.2(4) . . ?
C9 C8 C7 118.8(4) . . ?
C8 C9 C10 118.9(4) . . ?
N2 C10 C9 122.9(4) . . ?
C11 N3 C15 117.1(3) . . ?
C11 N3 U 125.1(2) . . ?
C15 N3 U 117.8(2) . . ?
N3 C11 C12 123.4(4) . . ?
C13 C12 C11 118.9(4) . . ?
C14 C13 C12 118.7(4) . . ?
C13 C14 C15 119.2(4) . . ?
N3 C15 C14 122.8(4) . . ?
C16 N4 C20 117.7(3) . . ?
C16 N4 U 121.3(3) . . ?
C20 N4 U 121.0(3) . . ?
N4 C16 C17 122.2(4) . . ?
C18 C17 C16 119.3(5) . . ?
C19 C18 C17 119.1(4) . . ?
C18 C19 C20 118.6(5) . . ?
N4 C20 C19 123.1(4) . . ?
C21 N5 C25 115.6(5) . . ?
N5 C21 C22 123.7(6) . . ?
C23 C22 C21 121.0(6) . . ?
C22 C23 C24 118.6(5) . . ?
C25 C24 C23 117.6(5) . . ?
C24 C25 N5 123.5(5) . . ?

loop_
_geom_bond_atom_site_label_1
_geom_bond_atom_site_label_2
_geom_bond_distance
_geom_bond_site_symmetry_2
_geom_bond_publ_flag
U O1 2.040(2) . ?
U O1S3 2.340(2) . ?
U O1S2 2.343(3) . ?
U O1S1 2.372(2) . ?
U N4 2.579(3) . ?
U N2 2.604(3) . ?
U N1 2.607(3) . ?
U N3 2.616(3) . ?
S1 O3S1 1.417(3) . ?
S1 O2S1 1.422(3) . ?
S1 O1S1 1.479(3) . ?
S1 C1S 1.814(4) . ?
F1S1 C1S 1.322(5) . ?
F2S1 C1S 1.339(5) . ?
F3S1 C1S 1.319(6) . ?
S2 O3S2 1.418(3) . ?
S2 O2S2 1.420(3) . ?
S2 O1S2 1.475(3) . ?
S2 C2S 1.831(5) . ?
F1S2 C2S 1.316(6) . ?
F2S2 C2S 1.297(7) . ?
F3S2 C2S 1.324(6) . ?
S3 O3S3 1.412(3) . ?
S3 O2S3 1.430(3) . ?
S3 O1S3 1.481(3) . ?
S3 C3S 1.804(4) . ?
F1S3 C3S 1.324(5) . ?
F2S3 C3S 1.312(5) . ?
F3S3 C3S 1.327(5) . ?
N1 C1 1.339(5) . ?
N1 C5 1.347(5) . ?
C1 C2 1.383(6) . ?
C2 C3 1.375(6) . ?
C3 C4 1.387(6) . ?
C4 C5 1.382(5) . ?
N2 C10 1.340(5) . ?
N2 C6 1.347(5) . ?
C6 C7 1.369(5) . ?
C7 C8 1.373(6) . ?
C8 C9 1.370(6) . ?
C9 C10 1.383(6) . ?
N3 C11 1.336(5) . ?
N3 C15 1.345(5) . ?
C11 C12 1.379(5) . ?
C12 C13 1.376(6) . ?
C13 C14 1.374(6) . ?
C14 C15 1.379(5) . ?
N4 C16 1.332(5) . ?
N4 C20 1.345(5) . ?
C16 C17 1.387(6) . ?
C17 C18 1.376(7) . ?
C18 C19 1.367(7) . ?
C19 C20 1.380(6) . ?
N5 C21 1.320(7) . ?
N5 C25 1.350(7) . ?
C21 C22 1.324(8) . ?
C22 C23 1.316(9) . ?
C23 C24 1.388(9) . ?
C24 C25 1.345(8) . ?
